data_7037031
loop_
_publ_author_name
'Werrett, Melissa V.'
'Wright, Phillip J.'
'Simpson, Peter V.'
'Raiteri, Paolo'
'Skelton, Brian W.'
'Stagni, Stefano'
'Buckley, Alysia G.'
'Rigby, Paul J.'
'Massi, Massimiliano'

_publ_section_title
;
 Rhenium tetrazolato complexes coordinated to thioalkyl-functionalised
 phenanthroline ligands: synthesis, photophysical characterisation, and
 incubation in live HeLa cells.
;
_journal_issue 47
_journal_name_full 'Dalton transactions (Cambridge, England : 2003)'
_journal_page_first 20636
_journal_page_last 20647
_journal_paper_doi 10.1039/c5dt03470a
_journal_volume 44
_journal_year 2015
_chemical_formula_moiety 'C17 H12 Cl N2 O4 Re S, C H2 Cl2'
_chemical_formula_sum 'C18 H14 Cl3 N2 O4 Re S'
_chemical_formula_weight 646.92
_chemical_name_systematic
;
 ?
;
_space_group_IT_number 14
_symmetry_cell_setting monoclinic
_symmetry_space_group_name_Hall '-P 2ybc'
_symmetry_space_group_name_H-M 'P 1 21/c 1'
_atom_sites_solution_hydrogens geom
_atom_sites_solution_primary direct
_atom_sites_solution_secondary difmap
_audit_creation_date 2013-11-08T09:50:32-00:00
_audit_creation_method 'WinGX routine CIF_UPDATE'
_audit_update_record
;
2015-08-20 deposited with the CCDC.
2015-10-30 downloaded from the CCDC.
;
_cell_angle_alpha 90
_cell_angle_beta 110.147(4)
_cell_angle_gamma 90
_cell_formula_units_Z 4
_cell_length_a 10.1763(5)
_cell_length_b 20.8369(4)
_cell_length_c 10.3782(3)
_cell_measurement_reflns_used 20072
_cell_measurement_temperature 100(2)
_cell_measurement_theta_max 33.334
_cell_measurement_theta_min 2.888
_cell_volume 2065.97(14)
_computing_cell_refinement
;
        CrysAlisPro, Oxford Diffraction Ltd.,
        Version 1.171.33.52 (release 06-11-2009 CrysAlis171 .NET)
        (compiled Nov  6 2009,16:24:50)
;
_computing_data_collection
;
        CrysAlisPro, Oxford Diffraction Ltd.,
        Version 1.171.33.52 (release 06-11-2009 CrysAlis171 .NET)
        (compiled Nov  6 2009,16:24:50)
;
_computing_data_reduction
;
        CrysAlisPro, Oxford Diffraction Ltd.,
        Version 1.171.33.52 (release 06-11-2009 CrysAlis171 .NET)
        (compiled Nov  6 2009,16:24:50)
;
_computing_molecular_graphics 'OrtepII (Johnson, C. K. (1976)'
_computing_publication_material 'WinGX Farrugia, L. J. (1999)'
_computing_structure_refinement 'SHELXL-97 (Sheldrick, 2008)'
_diffrn_ambient_temperature 100(2)
_diffrn_detector_area_resol_mean 16.0009
_diffrn_measured_fraction_theta_full 0.999
_diffrn_measured_fraction_theta_max 0.999
_diffrn_measurement_device_type 'Oxford Diffraction Xcalibur diffractometer'
_diffrn_measurement_method '\w scans'
_diffrn_orient_matrix_UB_11 0.0483516
_diffrn_orient_matrix_UB_12 0.0247206
_diffrn_orient_matrix_UB_13 0.0014393
_diffrn_orient_matrix_UB_21 0.056253
_diffrn_orient_matrix_UB_22 -0.0210593
_diffrn_orient_matrix_UB_23 0.0331437
_diffrn_orient_matrix_UB_31 0.0010865
_diffrn_orient_matrix_UB_32 -0.0102237
_diffrn_orient_matrix_UB_33 -0.0648316
_diffrn_radiation_monochromator graphite
_diffrn_radiation_type MoK\a
_diffrn_radiation_wavelength 0.71073
_diffrn_reflns_av_R_equivalents 0.0525
_diffrn_reflns_av_unetI/netI 0.0363
_diffrn_reflns_limit_h_max 15
_diffrn_reflns_limit_h_min -15
_diffrn_reflns_limit_k_max 31
_diffrn_reflns_limit_k_min -31
_diffrn_reflns_limit_l_max 15
_diffrn_reflns_limit_l_min -15
_diffrn_reflns_number 56790
_diffrn_reflns_theta_full 33
_diffrn_reflns_theta_max 33
_diffrn_reflns_theta_min 2.86
_exptl_absorpt_coefficient_mu 6.399
_exptl_absorpt_correction_T_max 0.775
_exptl_absorpt_correction_T_min 0.538
_exptl_absorpt_correction_type analytical
_exptl_absorpt_process_details
;
  CrysAlisPro, Agilent Technologies,
Analytical numeric absorption correction using a multifaceted crystal
               model based on expressions derived by R.C. Clark & J.S.
        (Clark, R. C. & Reid, J. S. (1995). Acta Cryst. A51, 887-897)

;
_exptl_crystal_colour yellow
_exptl_crystal_density_diffrn 2.08
_exptl_crystal_density_method 'not measured'
_exptl_crystal_description rod
_exptl_crystal_F_000 1240
_exptl_crystal_recrystallization_method 'Vapour diffusion'
_exptl_crystal_size_max 0.15
_exptl_crystal_size_mid 0.06
_exptl_crystal_size_min 0.05
_refine_diff_density_max 1.743
_refine_diff_density_min -1.625
_refine_diff_density_rms 0.156
_refine_ls_extinction_method none
_refine_ls_goodness_of_fit_ref 1.11
_refine_ls_hydrogen_treatment constr
_refine_ls_matrix_type full
_refine_ls_number_parameters 279
_refine_ls_number_reflns 7775
_refine_ls_number_restraints 3
_refine_ls_restrained_S_all 1.11
_refine_ls_R_factor_all 0.0497
_refine_ls_R_factor_gt 0.0383
_refine_ls_shift/su_max 0.005
_refine_ls_shift/su_mean 0
_refine_ls_structure_factor_coef Fsqd
_refine_ls_weighting_details 'calc w=1/[\s^2^(Fo^2^)+(0.0246P)^2^+3.1368P] where P=(Fo^2^+2Fc^2^)/3'
_refine_ls_weighting_scheme calc
_refine_ls_wR_factor_gt 0.0679
_refine_ls_wR_factor_ref 0.071
_reflns_number_gt 6686
_reflns_number_total 7775
_reflns_threshold_expression I>2\s(I)
_cod_data_source_file c5dt03470a2.cif
_cod_data_source_block mxm102
_cod_depositor_comments 'Adding full bibliography for 7037031--7037032.cif.'
_cod_original_cell_volume 2065.97(12)
_cod_original_sg_symbol_Hall '-p 2ybc'
_cod_database_code 7037031

loop_
_symmetry_equiv_pos_as_xyz
'x, y, z'
'-x, y+1/2, -z+1/2'
'-x, -y, -z'
'x, -y-1/2, z-1/2'

loop_
_atom_site_label
_atom_site_type_symbol
_atom_site_fract_x
_atom_site_fract_y
_atom_site_fract_z
_atom_site_U_iso_or_equiv
_atom_site_adp_type
_atom_site_occupancy
_atom_site_symmetry_multiplicity
_atom_site_calc_flag
_atom_site_refinement_flags
_atom_site_disorder_assembly
_atom_site_disorder_group
Re1 Re 0.811276(14) 0.380117(6) 0.357859(13) 0.01724(4) Uani 1 1 d . . .
Cl1 Cl 0.90770(9) 0.46296(4) 0.24163(8) 0.02151(16) Uani 1 1 d . . .
C101 C 0.9757(4) 0.37872(16) 0.5208(4) 0.0236(7) Uani 1 1 d . . .
O101 O 1.0718(3) 0.37797(13) 0.6206(3) 0.0317(6) Uani 1 1 d . . .
C102 C 0.7285(4) 0.31876(16) 0.4418(4) 0.0242(7) Uani 1 1 d . . .
O102 O 0.6796(3) 0.28049(13) 0.4913(3) 0.0351(7) Uani 1 1 d . . .
C103 C 0.8878(4) 0.31049(17) 0.2850(4) 0.0246(7) Uani 1 1 d . . .
O103 O 0.9320(3) 0.26887(13) 0.2395(3) 0.0351(7) Uani 1 1 d . . .
N11 N 0.6182(3) 0.39252(12) 0.1841(3) 0.0167(5) Uani 1 1 d . . .
C12 C 0.5392(3) 0.44410(14) 0.1924(3) 0.0163(6) Uani 1 1 d . . .
C13 C 0.4121(3) 0.46002(15) 0.0899(3) 0.0167(6) Uani 1 1 d . . .
C14 C 0.3644(4) 0.41937(16) -0.0269(3) 0.0198(6) Uani 1 1 d . . .
H14 H 0.279 0.4282 -0.0991 0.024 Uiso 1 1 calc R . .
C15 C 0.4434(4) 0.36752(16) -0.0336(3) 0.0211(7) Uani 1 1 d . . .
H15 H 0.4129 0.3398 -0.1108 0.025 Uiso 1 1 calc R . .
C16 C 0.5695(4) 0.35510(16) 0.0735(3) 0.0196(6) Uani 1 1 d . . .
H16 H 0.6225 0.3185 0.067 0.024 Uiso 1 1 calc R . .
C17 C 0.3381(4) 0.51564(15) 0.1053(3) 0.0186(6) Uani 1 1 d . . .
H17 H 0.2521 0.5261 0.0354 0.022 Uiso 1 1 calc R . .
N21 N 0.7113(3) 0.46361(12) 0.4115(3) 0.0165(5) Uani 1 1 d . . .
C22 C 0.5899(3) 0.48335(15) 0.3130(3) 0.0162(6) Uani 1 1 d . . .
C23 C 0.5163(4) 0.53845(15) 0.3267(3) 0.0189(6) Uani 1 1 d . . .
C24 C 0.5748(4) 0.57446(16) 0.4490(4) 0.0225(7) Uani 1 1 d . . .
H24 H 0.5297 0.6124 0.463 0.027 Uiso 1 1 calc R . .
C25 C 0.6966(4) 0.55449(17) 0.5471(4) 0.0250(7) Uani 1 1 d . . .
H25 H 0.7359 0.5783 0.6295 0.03 Uiso 1 1 calc R . .
C26 C 0.7627(4) 0.49883(17) 0.5254(4) 0.0234(7) Uani 1 1 d . . .
H26 H 0.8472 0.4856 0.5941 0.028 Uiso 1 1 calc R . .
C27 C 0.3871(4) 0.55439(15) 0.2172(3) 0.0188(6) Uani 1 1 d . . .
S1 S 0.30512(10) 0.62619(4) 0.24071(9) 0.02532(18) Uani 1 1 d . . .
C1 C 0.1582(4) 0.63362(16) 0.0818(4) 0.0228(7) Uani 1 1 d . . .
H1A H 0.1275 0.679 0.0696 0.027 Uiso 1 1 calc R . .
H1B H 0.1894 0.622 0.0044 0.027 Uiso 1 1 calc R . .
C2 C 0.0344(4) 0.59172(19) 0.0763(4) 0.0289(8) Uani 1 1 d . . .
H2A H 0.066 0.5468 0.097 0.035 Uiso 1 1 calc R . .
H2B H -0.004 0.6062 0.1471 0.035 Uiso 1 1 calc R . .
O3 O -0.0722(3) 0.59468(15) -0.0551(3) 0.0345(6) Uani 1 1 d . . .
H3 H -0.0434 0.5773 -0.1134 0.052 Uiso 1 1 calc R . .
C10 C 0.7809(5) 0.7297(2) 0.8430(5) 0.0351(11) Uani 0.907(2) 1 d P A 1
H10A H 0.8227 0.7611 0.7968 0.042 Uiso 0.907(2) 1 calc PR A 1
H10B H 0.8464 0.6932 0.8744 0.042 Uiso 0.907(2) 1 calc PR A 1
Cl2 Cl 0.7529(2) 0.76614(9) 0.98487(17) 0.0711(7) Uani 0.907(2) 1 d P A 1
Cl3 Cl 0.61941(15) 0.70248(7) 0.72789(13) 0.0459(3) Uani 0.907(2) 1 d P A 1
C20 C 0.743(3) 0.717(2) 0.844(3) 0.0351(11) Uani 0.093(2) 1 d PD A 2
H20A H 0.7929 0.7311 0.7826 0.042 Uiso 0.093(2) 1 calc PR A 2
H20B H 0.7258 0.6702 0.8334 0.042 Uiso 0.093(2) 1 calc PR A 2
Cl4 Cl 0.8357(12) 0.7373(5) 1.0153(12) 0.034(3) Uani 0.093(2) 1 d PD A 2
Cl5 Cl 0.5867(13) 0.7592(6) 0.8117(12) 0.0459(3) Uani 0.093(2) 1 d PD A 2

loop_
_atom_site_aniso_label
_atom_site_aniso_U_11
_atom_site_aniso_U_22
_atom_site_aniso_U_33
_atom_site_aniso_U_23
_atom_site_aniso_U_13
_atom_site_aniso_U_12
Re1 0.01865(6) 0.01594(6) 0.01710(6) 0.00194(5) 0.00614(4) 0.00175(5)
Cl1 0.0202(4) 0.0237(4) 0.0201(4) 0.0019(3) 0.0063(3) -0.0033(3)
C101 0.0267(18) 0.0207(15) 0.0254(17) 0.0002(13) 0.0117(14) 0.0038(14)
O101 0.0302(15) 0.0322(14) 0.0258(13) -0.0007(11) 0.0007(12) 0.0078(12)
C102 0.032(2) 0.0184(15) 0.0203(16) -0.0006(12) 0.0068(15) 0.0037(14)
O102 0.0487(19) 0.0275(14) 0.0318(15) 0.0031(11) 0.0172(14) -0.0076(13)
C103 0.0233(18) 0.0237(16) 0.0258(18) 0.0016(13) 0.0072(15) -0.0002(14)
O103 0.0342(17) 0.0292(14) 0.0426(17) -0.0050(12) 0.0142(14) 0.0077(12)
N11 0.0198(14) 0.0161(12) 0.0153(12) -0.0001(9) 0.0076(11) -0.0009(10)
C12 0.0181(15) 0.0142(13) 0.0178(14) 0.0000(11) 0.0077(12) -0.0021(11)
C13 0.0186(16) 0.0165(13) 0.0152(14) -0.0001(11) 0.0061(12) -0.0008(11)
C14 0.0201(16) 0.0233(15) 0.0159(14) -0.0028(12) 0.0061(13) -0.0041(12)
C15 0.0245(17) 0.0209(16) 0.0180(15) -0.0048(11) 0.0075(13) -0.0052(12)
C16 0.0221(16) 0.0158(14) 0.0226(16) -0.0021(12) 0.0100(14) -0.0023(12)
C17 0.0182(16) 0.0211(15) 0.0173(15) -0.0023(11) 0.0069(13) 0.0015(12)
N21 0.0190(13) 0.0153(12) 0.0151(12) 0.0003(9) 0.0058(11) -0.0025(10)
C22 0.0182(15) 0.0163(13) 0.0148(14) -0.0006(10) 0.0065(12) -0.0028(11)
C23 0.0212(16) 0.0184(14) 0.0189(15) -0.0004(11) 0.0091(13) -0.0010(12)
C24 0.0261(18) 0.0200(15) 0.0219(16) -0.0058(12) 0.0088(15) 0.0002(13)
C25 0.0295(19) 0.0248(17) 0.0179(16) -0.0057(13) 0.0046(15) -0.0023(14)
C26 0.0235(18) 0.0257(17) 0.0197(16) -0.0013(13) 0.0058(14) -0.0019(14)
C27 0.0210(16) 0.0188(14) 0.0182(15) 0.0006(11) 0.0088(13) 0.0034(12)
S1 0.0299(5) 0.0222(4) 0.0232(4) -0.0028(3) 0.0083(4) 0.0072(3)
C1 0.0238(17) 0.0204(16) 0.0245(17) 0.0026(12) 0.0089(14) 0.0046(13)
C2 0.028(2) 0.0305(19) 0.033(2) 0.0046(15) 0.0163(17) 0.0038(15)
O3 0.0222(14) 0.0412(16) 0.0397(17) -0.0017(13) 0.0101(13) 0.0026(12)
C10 0.029(3) 0.032(2) 0.043(3) -0.0002(19) 0.011(2) -0.0044(18)
Cl2 0.1072(17) 0.0674(11) 0.0522(9) -0.0243(8) 0.0446(11) -0.0495(12)
Cl3 0.0446(7) 0.0556(8) 0.0347(6) 0.0025(5) 0.0100(6) -0.0174(6)
C20 0.029(3) 0.032(2) 0.043(3) -0.0002(19) 0.011(2) -0.0044(18)
Cl4 0.043(7) 0.017(4) 0.053(7) -0.005(4) 0.030(6) 0.007(4)
Cl5 0.0446(7) 0.0556(8) 0.0347(6) 0.0025(5) 0.0100(6) -0.0174(6)

loop_
_atom_type_symbol
_atom_type_description
_atom_type_scat_dispersion_real
_atom_type_scat_dispersion_imag
_atom_type_scat_source
C C 0.0033 0.0016 'International Tables Vol C Tables 4.2.6.8 and 6.1.1.4'
H H 0 0 'International Tables Vol C Tables 4.2.6.8 and 6.1.1.4'
N N 0.0061 0.0033 'International Tables Vol C Tables 4.2.6.8 and 6.1.1.4'
O O 0.0106 0.006 'International Tables Vol C Tables 4.2.6.8 and 6.1.1.4'
Cl Cl 0.1484 0.1585 'International Tables Vol C Tables 4.2.6.8 and 6.1.1.4'
Re Re -1.0185 7.231 'International Tables Vol C Tables 4.2.6.8 and 6.1.1.4'
S S 0.1246 0.1234 'International Tables Vol C Tables 4.2.6.8 and 6.1.1.4'

loop_
_exptl_crystal_face_index_h
_exptl_crystal_face_index_k
_exptl_crystal_face_index_l
_exptl_crystal_face_perp_dist
1 0 0 0.0247
-1 0 0 0.0231
0 -1 0 0.0375
0 1 0 0.0243
0 0 0 0.0403
0 0 0 0.0566
0 1 0 0.0452

loop_
_geom_angle_atom_site_label_1
_geom_angle_atom_site_label_2
_geom_angle_atom_site_label_3
_geom_angle
C102 Re1 C103 88.63(15)
C102 Re1 C101 88.61(16)
C103 Re1 C101 89.25(15)
C102 Re1 N11 92.49(13)
C103 Re1 N11 97.82(13)
C101 Re1 N11 172.86(12)
C102 Re1 N21 95.74(13)
C103 Re1 N21 172.13(13)
C101 Re1 N21 97.38(12)
N11 Re1 N21 75.49(10)
C102 Re1 Cl1 177.05(12)
C103 Re1 Cl1 92.98(11)
C101 Re1 Cl1 93.87(11)
N11 Re1 Cl1 84.85(7)
N21 Re1 Cl1 82.38(7)
O101 C101 Re1 178.1(3)
O102 C102 Re1 178.4(3)
O103 C103 Re1 179.0(4)
C16 N11 C12 117.6(3)
C16 N11 Re1 127.3(2)
C12 N11 Re1 115.2(2)
N11 C12 C13 123.3(3)
N11 C12 C22 117.5(3)
C13 C12 C22 119.2(3)
C12 C13 C17 119.6(3)
C12 C13 C14 117.5(3)
C17 C13 C14 122.9(3)
C15 C14 C13 118.8(3)
C15 C14 H14 120.6
C13 C14 H14 120.6
C14 C15 C16 120.0(3)
C14 C15 H15 120
C16 C15 H15 120
N11 C16 C15 122.8(3)
N11 C16 H16 118.6
C15 C16 H16 118.6
C27 C17 C13 121.8(3)
C27 C17 H17 119.1
C13 C17 H17 119.1
C26 N21 C22 118.3(3)
C26 N21 Re1 126.1(2)
C22 N21 Re1 115.4(2)
N21 C22 C23 123.1(3)
N21 C22 C12 116.2(3)
C23 C22 C12 120.7(3)
C22 C23 C24 116.7(3)
C22 C23 C27 118.6(3)
C24 C23 C27 124.7(3)
C25 C24 C23 119.9(3)
C25 C24 H24 120
C23 C24 H24 120
C24 C25 C26 119.6(3)
C24 C25 H25 120.2
C26 C25 H25 120.2
N21 C26 C25 122.4(3)
N21 C26 H26 118.8
C25 C26 H26 118.8
C17 C27 C23 120.0(3)
C17 C27 S1 124.6(3)
C23 C27 S1 115.4(2)
C27 S1 C1 103.13(16)
C2 C1 S1 113.5(3)
C2 C1 H1A 108.9
S1 C1 H1A 108.9
C2 C1 H1B 108.9
S1 C1 H1B 108.9
H1A C1 H1B 107.7
O3 C2 C1 111.1(3)
O3 C2 H2A 109.4
C1 C2 H2A 109.4
O3 C2 H2B 109.4
C1 C2 H2B 109.4
H2A C2 H2B 108
C2 O3 H3 109.5
Cl3 C10 Cl2 108.9(3)
Cl3 C10 H10A 109.9
Cl2 C10 H10A 109.9
Cl3 C10 H10B 109.9
Cl2 C10 H10B 109.9
H10A C10 H10B 108.3
Cl5 C20 Cl4 102.2(13)
Cl5 C20 H20A 111.3
Cl4 C20 H20A 111.3
Cl5 C20 H20B 111.3
Cl4 C20 H20B 111.3
H20A C20 H20B 109.2

loop_
_geom_bond_atom_site_label_1
_geom_bond_atom_site_label_2
_geom_bond_distance
Re1 C102 1.899(4)
Re1 C103 1.921(4)
Re1 C101 1.926(4)
Re1 N11 2.176(3)
Re1 N21 2.183(3)
Re1 Cl1 2.4926(8)
C101 O101 1.154(5)
C102 O102 1.151(4)
C103 O103 1.151(4)
N11 C16 1.334(4)
N11 C12 1.363(4)
C12 C13 1.402(5)
C12 C22 1.434(4)
C13 C17 1.421(4)
C13 C14 1.420(4)
C14 C15 1.362(5)
C14 H14 0.95
C15 C16 1.402(5)
C15 H15 0.95
C16 H16 0.95
C17 C27 1.360(4)
C17 H17 0.95
N21 C26 1.335(4)
N21 C22 1.368(4)
C22 C23 1.405(4)
C23 C24 1.417(5)
C23 C27 1.449(5)
C24 C25 1.369(5)
C24 H24 0.95
C25 C26 1.398(5)
C25 H25 0.95
C26 H26 0.95
C27 S1 1.771(3)
S1 C1 1.811(4)
C1 C2 1.518(5)
C1 H1A 0.99
C1 H1B 0.99
C2 O3 1.421(5)
C2 H2A 0.99
C2 H2B 0.99
O3 H3 0.84
C10 Cl3 1.760(5)
C10 Cl2 1.764(5)
C10 H10A 0.99
C10 H10B 0.99
C20 Cl5 1.74(2)
C20 Cl4 1.75(2)
C20 H20A 0.99
C20 H20B 0.99

loop_
_geom_hbond_atom_site_label_D
_geom_hbond_atom_site_label_H
_geom_hbond_atom_site_label_A
_geom_hbond_distance_DH
_geom_hbond_distance_HA
_geom_hbond_distance_DA
_geom_hbond_angle_DHA
_geom_hbond_site_symmetry_A
O3 H3 Cl1 0.84 2.38 3.198(3) 165.9 3_665
